data_4034311
loop_
_publ_author_name
'Reddy, Reddy Rajasekhar'
'Panda, Shibaram'
'Ghorai, Prasanta'

_publ_section_title
;
 Enantioselective Synthesis of Cyclohexadienone Containing Spiroketals via
 DyKat Ketalization/oxa-Michael Addition Cascade.
;
_journal_issue 9
_journal_name_full 'The Journal of organic chemistry'
_journal_page_first 5357
_journal_page_last 5368
_journal_paper_doi 10.1021/acs.joc.9b00371
_journal_volume 84
_journal_year 2019
_chemical_absolute_configuration S
_chemical_formula_moiety 'C24 H19 I O4'
_chemical_formula_sum 'C24 H19 I O4'
_chemical_formula_weight 494.62
_space_group_crystal_system orthorhombic
_space_group_IT_number 19
_space_group_name_Hall 'P 2ac 2ab'
_space_group_name_H-M_alt 'P 21 21 21'
_atom_sites_solution_hydrogens geom
_atom_sites_solution_primary iterative
_audit_creation_date 2018-09-06
_audit_creation_method
;
Olex2 1.2
(compiled 2018.04.26 svn.r3504 for OlexSys, GUI svn.r5492)
;
_cell_angle_alpha 90
_cell_angle_beta 90
_cell_angle_gamma 90
_cell_formula_units_Z 4
_cell_length_a 6.8288(5)
_cell_length_b 10.6374(8)
_cell_length_c 29.5460(15)
_cell_measurement_reflns_used 3285
_cell_measurement_temperature 123(2)
_cell_measurement_theta_max 23.29
_cell_measurement_theta_min 2.82
_cell_volume 2146.2(3)
_computing_cell_refinement 'SAINT v8.37A (Bruker, 2015)'
_computing_data_reduction 'SAINT v8.37A (Bruker, 2015)'
_computing_molecular_graphics 'Olex2 (Dolomanov et al., 2009)'
_computing_publication_material 'Olex2 (Dolomanov et al., 2009)'
_computing_structure_refinement 'ShelXL (Sheldrick, 2015)'
_computing_structure_solution 'olex2.solve (Bourhis et al., 2015)'
_diffrn_ambient_temperature 123(2)
_diffrn_measured_fraction_theta_full 0.970
_diffrn_measured_fraction_theta_max 0.970
_diffrn_measurement_device_type 'Bruker APEX-II CCD'
_diffrn_measurement_method '\f and \w scans'
_diffrn_radiation_type MoK\a
_diffrn_radiation_wavelength 0.71073
_diffrn_reflns_av_R_equivalents 0.0639
_diffrn_reflns_av_unetI/netI 0.0916
_diffrn_reflns_Laue_measured_fraction_full 0.970
_diffrn_reflns_Laue_measured_fraction_max 0.970
_diffrn_reflns_limit_h_max 8
_diffrn_reflns_limit_h_min -6
_diffrn_reflns_limit_k_max 12
_diffrn_reflns_limit_k_min -11
_diffrn_reflns_limit_l_max 30
_diffrn_reflns_limit_l_min -34
_diffrn_reflns_number 8959
_diffrn_reflns_point_group_measured_fraction_full 0.963
_diffrn_reflns_point_group_measured_fraction_max 0.963
_diffrn_reflns_theta_full 24.997
_diffrn_reflns_theta_max 24.997
_diffrn_reflns_theta_min 2.359
_diffrn_standards_number 0
_exptl_absorpt_coefficient_mu 1.519
_exptl_absorpt_correction_T_max 0.7458
_exptl_absorpt_correction_T_min 0.6099
_exptl_absorpt_correction_type multi-scan
_exptl_absorpt_process_details
;
SADABS-2014/5 (Bruker,2014/5) was used for absorption correction.
wR2(int) was 0.0875 before and 0.0620 after correction.
The Ratio of minimum to maximum transmission is 0.8178.
The \l/2 correction factor is 0.00150.
;
_exptl_crystal_colour 'clear light yellow'
_exptl_crystal_colour_lustre clear
_exptl_crystal_colour_modifier light
_exptl_crystal_colour_primary yellow
_exptl_crystal_density_diffrn 1.542
_exptl_crystal_description block
_exptl_crystal_F_000 992
_exptl_crystal_size_max 0.117
_exptl_crystal_size_mid 0.076
_exptl_crystal_size_min 0.021
_refine_diff_density_max 0.831
_refine_diff_density_min -0.573
_refine_diff_density_rms 0.081
_refine_ls_abs_structure_details
;
 Flack x determined using 730 quotients [(I+)-(I-)]/[(I+)+(I-)]
 (Parsons, Flack and Wagner, Acta Cryst. B69 (2013) 249-259).
;
_refine_ls_abs_structure_Flack -0.03(2)
_refine_ls_extinction_method none
_refine_ls_goodness_of_fit_ref 1.028
_refine_ls_hydrogen_treatment constr
_refine_ls_matrix_type full
_refine_ls_number_parameters 262
_refine_ls_number_reflns 3635
_refine_ls_number_restraints 12
_refine_ls_restrained_S_all 1.027
_refine_ls_R_factor_all 0.1057
_refine_ls_R_factor_gt 0.0550
_refine_ls_shift/su_max 0.000
_refine_ls_shift/su_mean 0.000
_refine_ls_structure_factor_coef Fsqd
_refine_ls_weighting_details 'w=1/[\s^2^(Fo^2^)+(0.0546P)^2^] where P=(Fo^2^+2Fc^2^)/3'
_refine_ls_weighting_scheme calc
_refine_ls_wR_factor_gt 0.1061
_refine_ls_wR_factor_ref 0.1218
_reflns_Friedel_coverage 0.703
_reflns_Friedel_fraction_full 0.953
_reflns_Friedel_fraction_max 0.953
_reflns_number_gt 2340
_reflns_number_total 3635
_reflns_threshold_expression 'I > 2\s(I)'
_cod_data_source_file jo9b00371_si_002.cif
_cod_data_source_block try2
_cod_depositor_comments
;

2020-10-10
Z value and formula fixed to values more according to usual
chemical conventions.                 miguel
;
_cod_original_formula_weight 64.30
_cod_original_formula_moiety '0.13(C24 H19 I O4)'
_cod_original_formula_units_Z 31
_cod_original_formula_sum 'C3.10 H2.45 I0.13 O0.52'
_cod_database_code 4034311
_shelx_shelxl_version_number 2016/4
_shelx_space_group_comment
;
The symmetry employed for this shelxl refinement is uniquely defined
by the following loop, which should always be used as a source of
symmetry information in preference to the above space-group names.
They are only intended as comments.
;
_shelx_estimated_absorpt_t_max 0.969
_shelx_estimated_absorpt_t_min 0.842
_olex2_refinement_description
;
1. Fixed Uiso
 At 1.2 times of:
  All C(H) groups, All C(H,H) groups
2. Uiso/Uaniso restraints and constraints
Uanis(C00T) \\sim Ueq, Uanis(O00F) \\sim Ueq: with sigma of 0.001 and sigma for
terminal atoms of 0.001
3.a Ternary CH refined with riding coordinates:
 C00D(H00D)
3.b Secondary CH2 refined with riding coordinates:
 C00H(H00B,H00E), C00J(H00F,H00H), C00T(H00J,H00M)
3.c Aromatic/amide H refined with riding coordinates:
 C007(H007), C009(H009), C00A(H00A), C00C(H00C), C00G(H00G), C00I(H00I),
 C00K(H00K), C00L(H00L), C00N(H00N), C00Q(H00Q), C00R(H00R), C00S(H00S)
;
_olex2_submission_special_instructions 'No special instructions were received'

loop_
_space_group_symop_operation_xyz
'x, y, z'
'-x+1/2, -y, z+1/2'
'-x, y+1/2, -z+1/2'
'x+1/2, -y+1/2, -z'

loop_
_atom_site_label
_atom_site_type_symbol
_atom_site_fract_x
_atom_site_fract_y
_atom_site_fract_z
_atom_site_U_iso_or_equiv
_atom_site_adp_type
_atom_site_occupancy
_atom_site_site_symmetry_order
_atom_site_calc_flag
_atom_site_refinement_flags_posn
_atom_site_refinement_flags_adp
I001 I 0.95537(13) 0.03262(10) 0.67779(2) 0.0768(3) Uani 1 1 d . .
O002 O 0.0947(9) 0.4691(7) 0.58469(19) 0.0513(17) Uani 1 1 d . .
O003 O 0.3236(10) 0.5863(7) 0.6251(2) 0.055(2) Uani 1 1 d . .
O004 O 0.1827(12) 0.2028(7) 0.5324(3) 0.067(2) Uani 1 1 d . .
C005 C 0.1376(16) 0.5874(11) 0.6035(3) 0.052(3) Uani 1 1 d . .
C006 C 0.1435(14) 0.6761(10) 0.5648(3) 0.042(2) Uani 1 1 d . .
C007 C 0.1581(14) 0.6661(12) 0.4834(3) 0.047(3) Uani 1 1 d . .
H007 H 0.162897 0.619173 0.456040 0.057 Uiso 1 1 calc R .
C008 C 0.4781(15) 0.2153(9) 0.5737(3) 0.042(2) Uani 1 1 d . .
C009 C 0.1609(15) 0.8653(11) 0.5228(4) 0.058(3) Uani 1 1 d . .
H009 H 0.164666 0.954520 0.521691 0.069 Uiso 1 1 calc R .
C00A C 0.1529(15) 0.8063(10) 0.5638(4) 0.049(3) Uani 1 1 d . .
H00A H 0.153814 0.853526 0.591083 0.059 Uiso 1 1 calc R .
C00B C 0.3186(16) 0.2670(11) 0.5439(3) 0.049(3) Uani 1 1 d . .
C00C C 0.1636(14) 0.7984(13) 0.4833(4) 0.055(3) Uani 1 1 d . .
H00C H 0.169220 0.841952 0.455239 0.066 Uiso 1 1 calc R .
C00D C 0.1435(12) 0.4715(10) 0.5366(3) 0.036(2) Uani 1 1 d . .
H00D H 0.036367 0.429348 0.519252 0.043 Uiso 1 1 calc R .
C00E C 0.1453(13) 0.6079(10) 0.5250(3) 0.041(2) Uani 1 1 d . .
O00F O 0.7306(16) 0.4153(11) 0.7605(3) 0.108(3) Uani 1 1 d . U
C00G C 0.5696(19) 0.0578(11) 0.6284(3) 0.062(3) Uani 1 1 d . .
H00G H 0.536848 -0.014143 0.645906 0.074 Uiso 1 1 calc R .
C00H C 0.3315(15) 0.4019(10) 0.5287(3) 0.044(2) Uani 1 1 d . .
H00B H 0.438537 0.444252 0.545373 0.053 Uiso 1 1 calc R .
H00E H 0.363843 0.404377 0.496060 0.053 Uiso 1 1 calc R .
C00I C 0.7959(16) 0.2153(12) 0.6078(3) 0.060(3) Uani 1 1 d . .
H00I H 0.921095 0.253208 0.610896 0.072 Uiso 1 1 calc R .
C00J C -0.0073(15) 0.6119(12) 0.6422(3) 0.066(3) Uani 1 1 d . .
H00F H -0.021577 0.703056 0.648203 0.079 Uiso 1 1 calc R .
H00H H -0.137545 0.575699 0.635470 0.079 Uiso 1 1 calc R .
C00K C 0.378(2) 0.4077(13) 0.6737(4) 0.073(4) Uani 1 1 d . .
H00K H 0.319828 0.348376 0.653833 0.088 Uiso 1 1 calc R .
C00L C 0.6604(17) 0.2655(11) 0.5788(3) 0.058(3) Uani 1 1 d . .
H00L H 0.694597 0.337754 0.561691 0.070 Uiso 1 1 calc R .
C00M C 0.7497(17) 0.1100(12) 0.6323(3) 0.056(3) Uani 1 1 d . .
C00N C 0.4329(18) 0.1088(11) 0.5991(3) 0.059(3) Uani 1 1 d . .
H00N H 0.307547 0.070924 0.596216 0.071 Uiso 1 1 calc R .
C00O C 0.3077(15) 0.5439(14) 0.6719(3) 0.066(3) Uani 1 1 d . .
C00P C 0.6087(17) 0.4557(16) 0.7321(3) 0.069(4) Uani 1 1 d . .
C00Q C 0.517(2) 0.3684(12) 0.7014(4) 0.083(4) Uani 1 1 d . .
H00Q H 0.556165 0.282713 0.701192 0.099 Uiso 1 1 calc R .
C00R C 0.431(2) 0.6259(12) 0.7005(4) 0.077(4) Uani 1 1 d . .
H00R H 0.409661 0.714034 0.698633 0.092 Uiso 1 1 calc R .
C00S C 0.565(2) 0.5860(15) 0.7280(4) 0.078(4) Uani 1 1 d . .
H00S H 0.636096 0.644978 0.745765 0.094 Uiso 1 1 calc R .
C00T C 0.088(2) 0.5460(16) 0.6814(5) 0.113(5) Uani 1 1 d . U
H00J H 0.037051 0.459176 0.684230 0.136 Uiso 1 1 calc R .
H00M H 0.060965 0.591430 0.709985 0.136 Uiso 1 1 calc R .

loop_
_atom_site_aniso_label
_atom_site_aniso_U_11
_atom_site_aniso_U_22
_atom_site_aniso_U_33
_atom_site_aniso_U_23
_atom_site_aniso_U_13
_atom_site_aniso_U_12
I001 0.0843(5) 0.0963(7) 0.0497(4) -0.0020(4) -0.0074(4) 0.0189(5)
O002 0.060(5) 0.045(4) 0.049(3) -0.002(4) 0.012(3) -0.013(4)
O003 0.055(4) 0.065(6) 0.045(4) 0.004(3) 0.003(3) 0.002(4)
O004 0.060(5) 0.046(6) 0.096(6) -0.005(4) -0.025(5) -0.015(4)
C005 0.048(7) 0.057(8) 0.051(6) 0.000(6) 0.005(5) -0.004(6)
C006 0.030(5) 0.042(8) 0.056(6) -0.001(5) 0.003(5) 0.000(5)
C007 0.029(6) 0.066(10) 0.047(6) -0.004(6) -0.004(5) 0.000(6)
C008 0.040(7) 0.033(6) 0.053(5) -0.001(4) 0.007(5) -0.006(5)
C009 0.047(7) 0.042(8) 0.083(8) 0.006(7) -0.002(6) 0.004(6)
C00A 0.034(6) 0.045(9) 0.070(7) -0.013(6) -0.008(5) -0.002(5)
C00B 0.043(7) 0.056(9) 0.049(6) -0.004(6) 0.004(5) -0.002(6)
C00C 0.023(6) 0.078(11) 0.065(7) 0.020(7) -0.004(5) 0.003(6)
C00D 0.023(4) 0.041(6) 0.044(5) -0.009(5) 0.001(4) 0.010(5)
C00E 0.031(5) 0.046(8) 0.046(6) 0.010(5) -0.006(4) 0.000(5)
O00F 0.108(3) 0.108(3) 0.108(3) 0.0007(14) -0.0020(14) -0.0003(14)
C00G 0.073(8) 0.058(9) 0.054(6) 0.009(5) -0.005(6) -0.002(8)
C00H 0.049(6) 0.032(6) 0.052(5) 0.004(5) 0.005(5) -0.004(5)
C00I 0.052(8) 0.074(10) 0.054(6) 0.012(6) 0.007(6) -0.016(7)
C00J 0.064(8) 0.086(9) 0.048(5) -0.007(5) 0.010(5) 0.009(6)
C00K 0.109(10) 0.075(10) 0.036(6) 0.004(6) -0.003(6) -0.045(8)
C00L 0.053(8) 0.065(8) 0.057(6) 0.015(6) 0.004(6) -0.016(7)
C00M 0.052(7) 0.074(9) 0.041(6) -0.007(6) -0.007(5) 0.018(7)
C00N 0.056(7) 0.057(8) 0.064(6) -0.001(6) 0.000(6) -0.013(7)
C00O 0.066(8) 0.084(11) 0.048(6) 0.010(7) -0.002(5) -0.007(7)
C00P 0.070(9) 0.084(13) 0.054(6) 0.010(7) -0.008(5) -0.005(8)
C00Q 0.146(14) 0.055(9) 0.048(6) 0.002(6) -0.010(8) -0.011(9)
C00R 0.119(11) 0.050(9) 0.061(7) -0.014(6) -0.017(8) 0.009(9)
C00S 0.094(10) 0.077(11) 0.065(7) -0.020(7) -0.022(8) -0.014(9)
C00T 0.113(5) 0.114(5) 0.112(5) 0.0001(14) 0.0004(14) 0.0001(14)

loop_
_atom_type_symbol
_atom_type_description
_atom_type_scat_dispersion_real
_atom_type_scat_dispersion_imag
_atom_type_scat_source
C C 0.0033 0.0016 'International Tables Vol C Tables 4.2.6.8 and 6.1.1.4'
H H 0.0000 0.0000 'International Tables Vol C Tables 4.2.6.8 and 6.1.1.4'
I I -0.4742 1.8119 'International Tables Vol C Tables 4.2.6.8 and 6.1.1.4'
O O 0.0106 0.0060 'International Tables Vol C Tables 4.2.6.8 and 6.1.1.4'

loop_
_geom_angle_atom_site_label_1
_geom_angle_atom_site_label_2
_geom_angle_atom_site_label_3
_geom_angle
C005 O002 C00D 108.7(7)
C005 O003 C00O 111.2(7)
O002 C005 O003 110.9(9)
O002 C005 C006 105.6(8)
O002 C005 C00J 108.2(9)
O003 C005 C006 109.1(8)
O003 C005 C00J 104.0(8)
C006 C005 C00J 119.0(9)
C00A C006 C005 130.7(9)
C00E C006 C005 108.9(9)
C00E C006 C00A 120.4(9)
C00C C007 H007 121.5
C00E C007 H007 121.5
C00E C007 C00C 116.9(10)
C00L C008 C00B 125.6(10)
C00L C008 C00N 117.5(10)
C00N C008 C00B 116.9(10)
C00A C009 H009 119.4
C00A C009 C00C 121.3(11)
C00C C009 H009 119.4
C006 C00A H00A 120.7
C009 C00A C006 118.6(10)
C009 C00A H00A 120.7
O004 C00B C008 121.1(10)
O004 C00B C00H 120.2(10)
C00H C00B C008 118.7(10)
C007 C00C H00C 119.4
C009 C00C C007 121.2(10)
C009 C00C H00C 119.4
O002 C00D H00D 108.9
O002 C00D C00E 104.1(7)
O002 C00D C00H 109.8(7)
C00E C00D H00D 108.9
C00E C00D C00H 115.9(8)
C00H C00D H00D 108.9
C006 C00E C00D 108.3(8)
C007 C00E C006 121.5(11)
C007 C00E C00D 130.1(10)
C00M C00G H00G 119.8
C00M C00G C00N 120.3(11)
C00N C00G H00G 119.8
C00B C00H H00B 109.2
C00B C00H H00E 109.2
C00D C00H C00B 112.0(8)
C00D C00H H00B 109.2
C00D C00H H00E 109.2
H00B C00H H00E 107.9
C00L C00I H00I 120.2
C00L C00I C00M 119.6(11)
C00M C00I H00I 120.2
C005 C00J H00F 111.3
C005 C00J H00H 111.3
H00F C00J H00H 109.2
C00T C00J C005 102.5(9)
C00T C00J H00F 111.3
C00T C00J H00H 111.3
C00O C00K H00K 118.4
C00Q C00K H00K 118.4
C00Q C00K C00O 123.3(10)
C008 C00L C00I 122.3(10)
C008 C00L H00L 118.9
C00I C00L H00L 118.9
C00G C00M I001 119.9(9)
C00G C00M C00I 119.9(10)
C00I C00M I001 120.1(9)
C008 C00N H00N 119.8
C00G C00N C008 120.4(11)
C00G C00N H00N 119.8
O003 C00O C00K 107.6(9)
O003 C00O C00R 108.5(10)
O003 C00O C00T 104.1(9)
C00R C00O C00K 111.1(10)
C00R C00O C00T 116.4(12)
C00T C00O C00K 108.5(11)
O00F C00P C00Q 119.1(15)
O00F C00P C00S 121.8(13)
C00S C00P C00Q 119.0(11)
C00K C00Q C00P 119.9(12)
C00K C00Q H00Q 120.1
C00P C00Q H00Q 120.1
C00O C00R H00R 117.7
C00S C00R C00O 124.6(12)
C00S C00R H00R 117.7
C00P C00S H00S 119.4
C00R C00S C00P 121.3(12)
C00R C00S H00S 119.4
C00J C00T C00O 106.8(11)
C00J C00T H00J 110.4
C00J C00T H00M 110.4
C00O C00T H00J 110.4
C00O C00T H00M 110.4
H00J C00T H00M 108.6

loop_
_geom_bond_atom_site_label_1
_geom_bond_atom_site_label_2
_geom_bond_distance
I001 C00M 2.111(10)
O002 C005 1.407(12)
O002 C00D 1.459(9)
O003 C005 1.421(12)
O003 C00O 1.457(11)
O004 C00B 1.201(12)
C005 C006 1.484(14)
C005 C00J 1.535(13)
C006 C00A 1.388(14)
C006 C00E 1.382(13)
C007 H007 0.9500
C007 C00C 1.407(15)
C007 C00E 1.379(13)
C008 C00B 1.506(14)
C008 C00L 1.363(15)
C008 C00N 1.393(14)
C009 H009 0.9500
C009 C00A 1.365(14)
C009 C00C 1.368(15)
C00A H00A 0.9500
C00B C00H 1.505(15)
C00C H00C 0.9500
C00D H00D 1.0000
C00D C00E 1.491(14)
C00D C00H 1.501(13)
O00F C00P 1.259(13)
C00G H00G 0.9500
C00G C00M 1.355(15)
C00G C00N 1.384(15)
C00H H00B 0.9900
C00H H00E 0.9900
C00I H00I 0.9500
C00I C00L 1.369(14)
C00I C00M 1.370(16)
C00J H00F 0.9900
C00J H00H 0.9900
C00J C00T 1.502(16)
C00K H00K 0.9500
C00K C00O 1.528(18)
C00K C00Q 1.320(17)
C00L H00L 0.9500
C00N H00N 0.9500
C00O C00R 1.476(16)
C00O C00T 1.526(18)
C00P C00Q 1.441(17)
C00P C00S 1.422(17)
C00Q H00Q 0.9500
C00R H00R 0.9500
C00R C00S 1.299(17)
C00S H00S 0.9500
C00T H00J 0.9900
C00T H00M 0.9900
